data_2217806
loop_
_publ_author_name
'Xie, Songwen'
'O'Hearn, Caryn R.'
'Robinson, Paul D.'

_publ_section_title
;
 Racemic
 4-(4-<i>tert</i>-butylphenyl)-2,6-dimethylcyclohex-3-enecarboxylic
 acid
;
_journal_coeditor_code OM2210
_journal_issue 3
_journal_name_full 'Acta Crystallographica Section E'
_journal_page_first o554
_journal_paper_doi 10.1107/S1600536808003309
_journal_volume 64
_journal_year 2008
_chemical_formula_iupac 'C19 H26 O2'
_chemical_formula_moiety 'C19 H26 O2'
_chemical_formula_sum 'C19 H26 O2'
_chemical_formula_weight 286.40
_chemical_melting_point .467E-305
_chemical_name_systematic
;
(RS)-4-(4-<i>tert</i>-butylphenyl)-2,6-dimethylcyclohex-3-enecarboxylic acid
;
_space_group_IT_number 14
_symmetry_cell_setting monoclinic
_symmetry_space_group_name_Hall '-P 2ybc'
_symmetry_space_group_name_H-M 'P 1 21/c 1'
_atom_sites_solution_hydrogens geom
_atom_sites_solution_primary direct
_atom_sites_solution_secondary difmap
_cell_angle_alpha 90.00
_cell_angle_beta 95.799(5)
_cell_angle_gamma 90.00
_cell_formula_units_Z 4
_cell_length_a 24.818(4)
_cell_length_b 9.4674(18)
_cell_length_c 7.0105(12)
_cell_measurement_reflns_used 5539
_cell_measurement_temperature 100(2)
_cell_measurement_theta_max 25.0
_cell_measurement_theta_min 3.3
_cell_volume 1638.8(5)
_computing_cell_refinement 'SAINT (Bruker, 2005)'
_computing_data_collection 'APEX2 (Bruker, 2005)'
_computing_data_reduction 'SAINT and SADABS (Bruker, 2005)'
_computing_molecular_graphics
;
PLATON (Spek, 2003)
;
_computing_publication_material
;
SHELXL97 (Sheldrick, 2008) and PLATON (Spek, 2003)
;
_computing_structure_refinement
;
LS in TEXSAN (Molecular Structure Corporation, 1997) and
SHELXL97 (Sheldrick, 2008)
;
_computing_structure_solution 'SIR92 (Altomare <i>et al.</i>,  1994)'
_diffrn_ambient_temperature 100(2)
_diffrn_measured_fraction_theta_full 1.00
_diffrn_measured_fraction_theta_max 1.00
_diffrn_measurement_device_type 'Bruker Kappa-APEXII CCD'
_diffrn_measurement_method '\f and \w'
_diffrn_radiation_monochromator graphite
_diffrn_radiation_source 'X-ray tube'
_diffrn_radiation_type 'Mo K\a'
_diffrn_radiation_wavelength 0.71069
_diffrn_reflns_av_R_equivalents 0.062
_diffrn_reflns_av_sigmaI/netI 0.044
_diffrn_reflns_limit_h_max 29
_diffrn_reflns_limit_h_min -29
_diffrn_reflns_limit_k_max 11
_diffrn_reflns_limit_k_min -11
_diffrn_reflns_limit_l_max 8
_diffrn_reflns_limit_l_min -8
_diffrn_reflns_number 24559
_diffrn_reflns_theta_full 25.1
_diffrn_reflns_theta_max 25.1
_diffrn_reflns_theta_min 1.6
_diffrn_standards_number 0
_exptl_absorpt_coefficient_mu 0.073
_exptl_absorpt_correction_T_max 0.993
_exptl_absorpt_correction_T_min 0.793
_exptl_absorpt_correction_type multi-scan
_exptl_absorpt_process_details '(SADABS; Bruker, 2005)'
_exptl_crystal_colour colorless
_exptl_crystal_density_diffrn 1.161
_exptl_crystal_description plate
_exptl_crystal_F_000 624
_exptl_crystal_size_max 0.36
_exptl_crystal_size_mid 0.29
_exptl_crystal_size_min 0.09
_refine_diff_density_max 0.36
_refine_diff_density_min -0.34
_refine_ls_extinction_method none
_refine_ls_goodness_of_fit_ref 1.15
_refine_ls_hydrogen_treatment constr
_refine_ls_matrix_type full
_refine_ls_number_parameters 196
_refine_ls_number_reflns 2912
_refine_ls_number_restraints 0
_refine_ls_restrained_S_all 1.15
_refine_ls_R_factor_all 0.109
_refine_ls_R_factor_gt 0.085
_refine_ls_shift/su_max 0.000
_refine_ls_shift/su_mean 0.000
_refine_ls_structure_factor_coef Fsqd
_refine_ls_weighting_details 'w=1/[\s^2^(Fo^2^)+(0.0701P)^2^+6.4307P] where P=(Fo^2^+2Fc^2^)/3'
_refine_ls_weighting_scheme calc
_refine_ls_wR_factor_gt 0.224
_refine_ls_wR_factor_ref 0.244
_reflns_number_gt 2230
_reflns_number_total 2912
_reflns_threshold_expression I>2\s(I)
_cod_data_source_file om2210.cif
_cod_data_source_block I
_cod_database_code 2217806
_cod_database_fobs_code 2217806

loop_
_symmetry_equiv_pos_as_xyz
'x, y, z'
'-x, y+1/2, -z+1/2'
'-x, -y, -z'
'x, -y-1/2, z-1/2'

loop_
_atom_site_type_symbol
_atom_site_label
_atom_site_fract_x
_atom_site_fract_y
_atom_site_fract_z
_atom_site_U_iso_or_equiv
_atom_site_adp_type
_atom_site_calc_flag
_atom_site_refinement_flags
_atom_site_occupancy
O O1 0.44630(12) 0.4071(3) 0.5431(5) 0.0292(8) Uani d . 1
O O2 0.46014(12) 0.6355(3) 0.6148(5) 0.0292(8) Uani d . 1
H H2 0.4875 0.6225 0.5606 0.044 Uiso calc R 1
C C1 0.38217(16) 0.5270(4) 0.7216(6) 0.0185(9) Uani d . 1
H H1 0.3818 0.6204 0.7818 0.022 Uiso calc R 1
C C2 0.38377(16) 0.4141(4) 0.8808(6) 0.0196(9) Uani d . 1
H H2A 0.3872 0.3212 0.8215 0.024 Uiso calc R 1
C C3 0.33177(17) 0.4167(5) 0.9728(6) 0.0264(10) Uani d . 1
H H3 0.3321 0.3814 1.0967 0.032 Uiso calc R 1
C C4 0.28418(16) 0.4675(4) 0.8859(5) 0.0169(9) Uani d . 1
C C5 0.28100(17) 0.5288(5) 0.6930(6) 0.0254(10) Uani d . 1
H H5A 0.2737 0.6290 0.7038 0.030 Uiso calc R 1
H H5B 0.2501 0.4872 0.6175 0.030 Uiso calc R 1
C C6 0.33030(16) 0.5119(5) 0.5815(6) 0.0201(9) Uani d . 1
H H6 0.3296 0.4172 0.5249 0.024 Uiso calc R 1
C C7 0.43253(17) 0.5160(5) 0.6182(6) 0.0222(10) Uani d . 1
C C8 0.43195(18) 0.4343(5) 1.0310(6) 0.0289(11) Uani d . 1
H H8A 0.4325 0.5299 1.0768 0.043 Uiso calc R 1
H H8B 0.4649 0.4149 0.9748 0.043 Uiso calc R 1
H H8C 0.4288 0.3708 1.1361 0.043 Uiso calc R 1
C C9 0.32793(19) 0.6213(5) 0.4201(6) 0.0295(11) Uani d . 1
H H9A 0.2949 0.6096 0.3377 0.044 Uiso calc R 1
H H9B 0.3583 0.6084 0.3473 0.044 Uiso calc R 1
H H9C 0.3291 0.7146 0.4742 0.044 Uiso calc R 1
C C10 0.23456(15) 0.4701(4) 0.9897(5) 0.0155(8) Uani d . 1
C C11 0.22526(16) 0.3688(4) 1.1286(6) 0.0188(9) Uani d . 1
H H11 0.2501 0.2961 1.1543 0.023 Uiso calc R 1
C C12 0.18002(16) 0.3744(4) 1.2283(6) 0.0193(9) Uani d . 1
H H12 0.1754 0.3056 1.3199 0.023 Uiso calc R 1
C C13 0.14075(16) 0.4812(4) 1.1952(6) 0.0184(9) Uani d . 1
C C14 0.15024(17) 0.5810(5) 1.0570(6) 0.0210(9) Uani d . 1
H H14 0.1253 0.6536 1.0310 0.025 Uiso calc R 1
C C15 0.19560(16) 0.5761(5) 0.9565(6) 0.0208(9) Uani d . 1
H H15 0.2002 0.6450 0.8649 0.025 Uiso calc R 1
C C16 0.09164(16) 0.4845(4) 1.3099(5) 0.0180(9) Uani d . 1
C C17 0.05339(17) 0.6074(5) 1.2524(6) 0.0243(10) Uani d . 1
H H17A 0.0725 0.6951 1.2741 0.036 Uiso calc R 1
H H17B 0.0232 0.6049 1.3279 0.036 Uiso calc R 1
H H17C 0.0405 0.5994 1.1190 0.036 Uiso calc R 1
C C18 0.05936(17) 0.3457(5) 1.2774(6) 0.0254(10) Uani d . 1
H H18A 0.0473 0.3358 1.1436 0.038 Uiso calc R 1
H H18B 0.0286 0.3478 1.3500 0.038 Uiso calc R 1
H H18C 0.0821 0.2672 1.3184 0.038 Uiso calc R 1
C C19 0.11093(18) 0.4982(5) 1.5252(6) 0.0234(10) Uani d . 1
H H19A 0.1315 0.4160 1.5670 0.035 Uiso calc R 1
H H19B 0.0801 0.5065 1.5967 0.035 Uiso calc R 1
H H19C 0.1332 0.5808 1.5458 0.035 Uiso calc R 1

loop_
_atom_site_aniso_label
_atom_site_aniso_U_11
_atom_site_aniso_U_22
_atom_site_aniso_U_33
_atom_site_aniso_U_12
_atom_site_aniso_U_13
_atom_site_aniso_U_23
O1 0.0299(17) 0.0191(17) 0.0421(19) -0.0048(14) 0.0203(14) -0.0079(14)
O2 0.0269(18) 0.0221(17) 0.0423(19) -0.0054(14) 0.0215(15) -0.0045(14)
C1 0.021(2) 0.015(2) 0.021(2) -0.0007(17) 0.0055(17) -0.0055(17)
C2 0.020(2) 0.017(2) 0.023(2) 0.0000(18) 0.0073(17) 0.0010(17)
C3 0.026(2) 0.026(2) 0.029(2) 0.004(2) 0.0145(19) 0.0088(19)
C4 0.020(2) 0.012(2) 0.019(2) -0.0038(17) 0.0034(16) -0.0011(16)
C5 0.019(2) 0.036(3) 0.022(2) -0.007(2) 0.0055(17) 0.0002(19)
C6 0.023(2) 0.020(2) 0.018(2) -0.0015(18) 0.0058(17) -0.0021(17)
C7 0.024(2) 0.020(2) 0.023(2) -0.0027(19) 0.0079(18) -0.0017(18)
C8 0.028(2) 0.027(3) 0.032(2) -0.004(2) 0.0022(19) 0.005(2)
C9 0.034(3) 0.031(3) 0.025(2) -0.001(2) 0.0059(19) 0.0080(19)
C10 0.0137(19) 0.016(2) 0.0166(19) -0.0021(17) 0.0015(15) -0.0039(16)
C11 0.018(2) 0.016(2) 0.022(2) 0.0001(17) 0.0020(16) 0.0003(16)
C12 0.021(2) 0.018(2) 0.020(2) -0.0021(17) 0.0074(16) 0.0030(16)
C13 0.017(2) 0.016(2) 0.021(2) -0.0036(17) -0.0008(16) -0.0031(17)
C14 0.022(2) 0.019(2) 0.022(2) 0.0035(18) 0.0040(17) 0.0032(17)
C15 0.021(2) 0.019(2) 0.021(2) -0.0008(18) -0.0009(17) 0.0040(17)
C16 0.019(2) 0.018(2) 0.018(2) 0.0020(17) 0.0046(16) 0.0004(16)
C17 0.020(2) 0.027(3) 0.026(2) 0.0053(19) 0.0032(17) 0.0034(19)
C18 0.020(2) 0.026(2) 0.032(2) -0.0058(19) 0.0082(18) -0.0069(19)
C19 0.023(2) 0.023(2) 0.024(2) 0.0021(19) 0.0011(17) -0.0031(18)

loop_
_atom_type_symbol
_atom_type_description
_atom_type_scat_dispersion_real
_atom_type_scat_dispersion_imag
_atom_type_scat_source
C C 0.0033 0.0016 'International Tables Vol C Tables 4.2.6.8 and 6.1.1.4'
H H 0.0000 0.0000 'International Tables Vol C Tables 4.2.6.8 and 6.1.1.4'
O O 0.0106 0.0060 'International Tables Vol C Tables 4.2.6.8 and 6.1.1.4'

loop_
_geom_angle_atom_site_label_1
_geom_angle_atom_site_label_2
_geom_angle_atom_site_label_3
_geom_angle
C7 C1 C2 109.7(3)
C7 C1 C6 111.4(3)
C2 C1 C6 110.7(3)
C3 C2 C8 110.5(4)
C3 C2 C1 109.8(3)
C8 C2 C1 112.0(3)
C4 C3 C2 124.0(4)
C3 C4 C5 121.1(4)
C3 C4 C10 120.6(4)
C5 C4 C10 118.2(4)
C4 C5 C6 117.4(4)
C5 C6 C9 109.6(4)
C5 C6 C1 108.9(3)
C9 C6 C1 112.0(3)
C5 C6 H6 108.8
C9 C6 H6 108.8
C1 C6 H6 108.8
O1 C7 O2 123.1(4)
O1 C7 C1 123.1(4)
O2 C7 C1 113.8(3)
C15 C10 C11 116.6(4)
C15 C10 C4 121.5(4)
C11 C10 C4 122.0(4)
C12 C11 C10 121.6(4)
C11 C12 C13 121.9(4)
C14 C13 C12 116.1(4)
C14 C13 C16 123.6(4)
C12 C13 C16 120.2(4)
C15 C14 C13 122.3(4)
C14 C15 C10 121.5(4)
C13 C16 C17 112.5(3)
C13 C16 C19 109.4(3)
C17 C16 C19 108.5(3)
C13 C16 C18 109.6(3)
C17 C16 C18 108.0(3)
C19 C16 C18 108.8(3)
C7 O2 H2 109.5
C7 C1 H1 108.3
C2 C1 H1 108.3
C6 C1 H1 108.3
C3 C2 H2A 108.1
C8 C2 H2A 108.1
C1 C2 H2A 108.1
C4 C3 H3 118.0
C2 C3 H3 118.0
C4 C5 H5A 108.0
C6 C5 H5A 108.0
C4 C5 H5B 108.0
C6 C5 H5B 108.0
H5A C5 H5B 107.2
C2 C8 H8A 109.5
C2 C8 H8B 109.5
C2 C8 H8C 109.5
H8A C8 H8B 109.5
H8A C8 H8C 109.5
H8B C8 H8C 109.5
C6 C9 H9A 109.5
C6 C9 H9B 109.5
C6 C9 H9C 109.5
H9A C9 H9B 109.5
H9A C9 H9C 109.5
H9B C9 H9C 109.5
C12 C11 H11 119.2
C10 C11 H11 119.2
C11 C12 H12 119.0
C13 C12 H12 119.0
C15 C14 H14 118.9
C13 C14 H14 118.9
C14 C15 H15 119.2
C10 C15 H15 119.2
C16 C17 H17A 109.5
C16 C17 H17B 109.5
H17A C17 H17B 109.5
C16 C17 H17C 109.5
H17A C17 H17C 109.5
H17B C17 H17C 109.5
C16 C18 H18A 109.5
C16 C18 H18B 109.5
H18A C18 H18B 109.5
C16 C18 H18C 109.5
H18A C18 H18C 109.5
H18B C18 H18C 109.5
C16 C19 H19A 109.5
C16 C19 H19B 109.5
H19A C19 H19B 109.5
C16 C19 H19C 109.5
H19A C19 H19C 109.5
H19B C19 H19C 109.5

loop_
_geom_bond_atom_site_label_1
_geom_bond_atom_site_label_2
_geom_bond_distance
_geom_bond_publ_flag
O1 C7 1.222(5) ?
O2 C7 1.325(5) ?
C1 C7 1.510(5) ?
C1 C2 1.544(6) ?
C1 C6 1.545(6) ?
C2 C3 1.500(5) ?
C2 C8 1.523(6) ?
C3 C4 1.361(6) yes
C4 C5 1.466(6) yes
C4 C10 1.493(5) ?
C5 C6 1.525(5) ?
C6 C9 1.531(6) ?
C10 C15 1.397(6) ?
C10 C11 1.402(6) ?
C11 C12 1.382(5) ?
C12 C13 1.407(6) ?
C13 C14 1.390(6) ?
C13 C16 1.527(5) ?
C14 C15 1.388(6) ?
C16 C17 1.530(6) ?
C16 C19 1.542(6) ?
C16 C18 1.544(6) ?
O2 H2 0.8200 ?
C1 H1 0.9800 ?
C2 H2A 0.9800 ?
C3 H3 0.9300 ?
C5 H5A 0.9700 ?
C5 H5B 0.9700 ?
C6 H6 0.9800 ?
C8 H8A 0.9600 ?
C8 H8B 0.9600 ?
C8 H8C 0.9600 ?
C9 H9A 0.9600 ?
C9 H9B 0.9600 ?
C9 H9C 0.9600 ?
C11 H11 0.9300 ?
C12 H12 0.9300 ?
C14 H14 0.9300 ?
C15 H15 0.9300 ?
C17 H17A 0.9600 ?
C17 H17B 0.9600 ?
C17 H17C 0.9600 ?
C18 H18A 0.9600 ?
C18 H18B 0.9600 ?
C18 H18C 0.9600 ?
C19 H19A 0.9600 ?
C19 H19B 0.9600 ?
C19 H19C 0.9600 ?

loop_
_geom_hbond_atom_site_label_D
_geom_hbond_atom_site_label_H
_geom_hbond_atom_site_label_A
_geom_hbond_site_symmetry_A
_geom_hbond_distance_DH
_geom_hbond_distance_HA
_geom_hbond_distance_DA
_geom_hbond_angle_DHA
_geom_hbond_publ_flag
O2 H2 O1 3_666 0.82 1.88 2.702(4) 175 yes

loop_
_geom_torsion_atom_site_label_1
_geom_torsion_atom_site_label_2
_geom_torsion_atom_site_label_3
_geom_torsion_atom_site_label_4
_geom_torsion
_geom_torsion_publ_flag
C2 C3 C4 C5 -2.0(7) yes
C3 C4 C5 C6 9.7(6) yes
C7 C1 C2 C3 -175.2(4) yes
C7 C1 C6 C5 -178.2(4) yes
C2 C1 C6 C9 -179.2(3) yes
C4 C5 C6 C9 -160.8(4) yes
C6 C1 C2 C8 -175.0(3) yes
C8 C2 C3 C4 147.4(4) yes
C6 C1 C2 C3 -51.8(4) ?
C7 C1 C2 C8 61.6(4) ?
C1 C2 C3 C4 23.4(6) ?
C2 C3 C4 C10 -178.2(4) ?
C10 C4 C5 C6 -174.0(4) ?
C4 C5 C6 C1 -38.0(5) ?
C2 C1 C6 C5 59.4(4) ?
C7 C1 C6 C9 -56.8(5) ?
C2 C1 C7 O1 55.7(6) ?
C6 C1 C7 O1 -67.3(6) ?
C2 C1 C7 O2 -124.9(4) ?
C6 C1 C7 O2 112.0(4) ?
C3 C4 C10 C15 147.3(4) ?
C5 C4 C10 C15 -29.1(6) ?
C3 C4 C10 C11 -31.1(6) ?
C5 C4 C10 C11 152.6(4) ?
C15 C10 C11 C12 -0.4(6) ?
C4 C10 C11 C12 178.0(4) ?
C10 C11 C12 C13 0.4(6) ?
C11 C12 C13 C14 -0.3(6) ?
C11 C12 C13 C16 -179.4(4) ?
C12 C13 C14 C15 0.2(6) ?
C16 C13 C14 C15 179.3(4) ?
C13 C14 C15 C10 -0.3(7) ?
C11 C10 C15 C14 0.4(6) ?
C4 C10 C15 C14 -178.1(4) ?
C14 C13 C16 C17 1.5(6) ?
C12 C13 C16 C17 -179.5(4) ?
C14 C13 C16 C19 -119.2(4) ?
C12 C13 C16 C19 59.9(5) ?
C14 C13 C16 C18 121.7(4) ?
C12 C13 C16 C18 -59.3(5) ?
